data_1576932
loop_
_publ_author_name
'Fajman, C. E.'
'Dankert, D. M.'
'Coburger, P.'
'Klein, W.'
'F&#xe4;ssler, T F'

_publ_section_title
;
 Endohedral anionic nine-atom Zintl clusters of the elements tin and lead
 with lithium counterions.
;
_journal_issue 11
_journal_name_full 'Chemical science'
_journal_page_first 5498
_journal_page_last 5509
_journal_paper_doi 10.1039/d5sc08011h
_journal_volume 17
_journal_year 2026
_chemical_formula_moiety 'C16 H64 Li4 N16, Fe0.06 Sn9'
_chemical_formula_sum 'C16 H64 Fe0.06 Li4 N16 Sn9'
_chemical_formula_weight 1580.15
_space_group_crystal_system triclinic
_space_group_IT_number 2
_space_group_name_Hall '-P 1'
_space_group_name_H-M_alt 'P -1'
_atom_sites_solution_hydrogens geom
_atom_sites_solution_primary direct
_atom_sites_solution_secondary difmap
_audit_creation_method SHELXL-2014/7
_audit_update_record
;
2023-10-09 deposited with the CCDC.	2025-12-26 downloaded from the CCDC.
;
_cell_angle_alpha 75.249(2)
_cell_angle_beta 71.320(2)
_cell_angle_gamma 62.721(2)
_cell_formula_units_Z 2
_cell_length_a 12.2812(4)
_cell_length_b 12.5497(4)
_cell_length_c 17.7177(5)
_cell_measurement_reflns_used 68537
_cell_measurement_temperature 150(2)
_cell_measurement_theta_max 38.27
_cell_measurement_theta_min 3.16
_cell_volume 2280.26(13)
_computing_cell_refinement 'STOE X-AREA 1.76'
_computing_data_collection 'STOE X-AREA 1.76'
_computing_data_reduction 'STOE X-AREA 1.76'
_computing_molecular_graphics 'DIAMOND 3.2k'
_computing_structure_refinement SHELXL-2014/7
_computing_structure_solution SHELXS-97
_diffrn_ambient_temperature 150(2)
_diffrn_detector Pilatus300K
_diffrn_detector_area_resol_mean 5.81
_diffrn_measured_fraction_theta_full 0.998
_diffrn_measured_fraction_theta_max 0.998
_diffrn_measurement_device_type 'STOE StadiVari'
_diffrn_measurement_method '\w scans'
_diffrn_radiation_collimation '0.6 mm diameter'
_diffrn_radiation_monochromator 'Graded multilayer mirror'
_diffrn_radiation_type 'Mo K\a'
_diffrn_radiation_wavelength 0.71073
_diffrn_reflns_av_R_equivalents 0.0259
_diffrn_reflns_av_unetI/netI 0.0244
_diffrn_reflns_Laue_measured_fraction_full 0.998
_diffrn_reflns_Laue_measured_fraction_max 0.998
_diffrn_reflns_limit_h_max 15
_diffrn_reflns_limit_h_min -15
_diffrn_reflns_limit_k_max 15
_diffrn_reflns_limit_k_min -15
_diffrn_reflns_limit_l_max 21
_diffrn_reflns_limit_l_min -21
_diffrn_reflns_number 49827
_diffrn_reflns_point_group_measured_fraction_full 0.998
_diffrn_reflns_point_group_measured_fraction_max 0.998
_diffrn_reflns_theta_full 25.242
_diffrn_reflns_theta_max 26.000
_diffrn_reflns_theta_min 2.868
_diffrn_source 'Genix 3D HF Mo'
_diffrn_source_current 1.000
_diffrn_source_power 0.050
_diffrn_source_voltage 50
_exptl_absorpt_coefficient_mu 4.889
_exptl_absorpt_correction_T_max 1.000
_exptl_absorpt_correction_T_min 0.683
_exptl_absorpt_correction_type empirical
_exptl_absorpt_process_details 'STOE X-AREA 1.76'
_exptl_crystal_colour red
_exptl_crystal_density_diffrn 2.301
_exptl_crystal_description plate
_exptl_crystal_F_000 1471
_exptl_crystal_size_max 0.12
_exptl_crystal_size_mid 0.1
_exptl_crystal_size_min 0.04
_refine_diff_density_max 1.744
_refine_diff_density_min -1.305
_refine_diff_density_rms 0.139
_refine_ls_extinction_method none
_refine_ls_goodness_of_fit_ref 1.013
_refine_ls_hydrogen_treatment constr
_refine_ls_matrix_type full
_refine_ls_number_parameters 411
_refine_ls_number_reflns 8945
_refine_ls_number_restraints 0
_refine_ls_restrained_S_all 1.013
_refine_ls_R_factor_all 0.0383
_refine_ls_R_factor_gt 0.0273
_refine_ls_shift/su_max 0.001
_refine_ls_shift/su_mean 0.000
_refine_ls_structure_factor_coef Fsqd
_refine_ls_weighting_details 'w=1/[\s^2^(Fo^2^)+(0.0468P)^2^] where P=(Fo^2^+2Fc^2^)/3'
_refine_ls_weighting_scheme calc
_refine_ls_wR_factor_gt 0.0694
_refine_ls_wR_factor_ref 0.0721
_reflns_number_gt 7236
_reflns_number_total 8945
_reflns_threshold_expression 'I > 2\s(I)'
_cod_data_source_file d5sc08011h2.cif
_cod_data_source_block CF-854_Fe-Sn
_cod_original_cell_volume 2280.27(13)
_cod_database_code 1576932
_shelx_shelxl_version_number 2014/7
_shelx_space_group_comment
;
The symmetry employed for this shelxl refinement is uniquely defined
by the following loop, which should always be used as a source of
symmetry information in preference to the above space-group names.
They are only intended as comments.
;

loop_
_space_group_symop_operation_xyz
'x, y, z'
'-x, -y, -z'

loop_
_atom_site_label
_atom_site_type_symbol
_atom_site_fract_x
_atom_site_fract_y
_atom_site_fract_z
_atom_site_U_iso_or_equiv
_atom_site_adp_type
_atom_site_occupancy
_atom_site_site_symmetry_order
_atom_site_calc_flag
_atom_site_refinement_flags_posn
_atom_site_refinement_flags_adp
_atom_site_refinement_flags_occupancy
_atom_site_disorder_assembly
_atom_site_disorder_group
Sn1 Sn 0.07282(3) 0.29582(3) 0.18155(2) 0.03018(9) Uani 1 1 d . . . . .
Sn2 Sn 0.03040(3) 0.27389(4) 0.35770(2) 0.03498(10) Uani 1 1 d . . . . .
Sn3 Sn 0.18255(4) 0.40629(3) 0.34896(2) 0.03071(9) Uani 1 1 d . . . . .
Sn4 Sn 0.20347(5) 0.44869(3) 0.17266(2) 0.04077(11) Uani 1 1 d . . . . .
Sn5 Sn 0.34804(3) 0.20373(3) 0.12289(2) 0.02169(8) Uani 1 1 d . . . . .
Sn6 Sn 0.20934(3) 0.05927(3) 0.27429(2) 0.02408(8) Uani 1 1 d . . . . .
Sn7 Sn 0.28652(3) 0.14012(3) 0.39253(2) 0.02213(8) Uani 1 1 d . . . . .
Sn8 Sn 0.42752(3) 0.28658(3) 0.24061(2) 0.02733(9) Uani 1 1 d . . . . .
Sn9 Sn 0.47038(3) 0.03014(3) 0.25086(2) 0.02422(8) Uani 1 1 d . . . . .
Fe Fe 0.2434(9) 0.2439(8) 0.2600(5) 0.008(3) Uiso 0.059(3) 1 d . . P . .
Li1 Li 0.0035(7) 0.2097(7) 0.6405(5) 0.0242(17) Uani 1 1 d . . . . .
Li2 Li 0.5822(7) 0.2153(7) 0.4725(4) 0.0204(16) Uani 1 1 d . . . . .
Li3 Li 0.7130(7) 0.5126(7) 0.1020(4) 0.0219(16) Uani 1 1 d . . . . .
Li4 Li 0.2636(7) 0.9339(7) 0.0334(4) 0.0197(16) Uani 1 1 d . . . . .
N1 N 0.1276(4) 0.2900(4) 0.5978(2) 0.0250(9) Uani 1 1 d . . . . .
H1C H 0.1814 0.2572 0.5526 0.030 Uiso 1 1 calc R U . . .
H1D H 0.0823 0.3693 0.5821 0.030 Uiso 1 1 calc R U . . .
C1 C 0.2060(4) 0.2868(5) 0.6473(3) 0.0245(10) Uani 1 1 d . . . . .
H1A H 0.2303 0.2081 0.6818 0.029 Uiso 1 1 calc R U . . .
H1B H 0.1544 0.3507 0.6830 0.029 Uiso 1 1 calc R U . . .
C2 C 0.3258(4) 0.3046(4) 0.5992(3) 0.0246(10) Uani 1 1 d . . . . .
H2A H 0.3013 0.3823 0.5635 0.030 Uiso 1 1 calc R U . . .
H2B H 0.3658 0.3113 0.6372 0.030 Uiso 1 1 calc R U . . .
N2 N 0.4186(4) 0.2101(3) 0.5507(2) 0.0216(8) Uani 1 1 d . . . . .
H2C H 0.3766 0.1997 0.5211 0.026 Uiso 1 1 calc R U . . .
H2D H 0.4427 0.1411 0.5855 0.026 Uiso 1 1 calc R U . . .
N3 N 0.6428(3) 0.0769(3) 0.4059(2) 0.0203(8) Uani 1 1 d . . . . .
H3C H 0.6703 0.0065 0.4390 0.024 Uiso 1 1 calc R U . . .
H3D H 0.5735 0.0821 0.3941 0.024 Uiso 1 1 calc R U . . .
C3 C 0.7413(4) 0.0639(4) 0.3303(3) 0.0210(10) Uani 1 1 d . . . . .
H3A H 0.7060 0.1279 0.2879 0.025 Uiso 1 1 calc R U . . .
H3B H 0.7678 -0.0153 0.3131 0.025 Uiso 1 1 calc R U . . .
C4 C 0.8545(4) 0.0728(4) 0.3397(3) 0.0216(10) Uani 1 1 d . . . . .
H4A H 0.9103 0.0808 0.2861 0.026 Uiso 1 1 calc R U . . .
H4B H 0.8264 0.1459 0.3649 0.026 Uiso 1 1 calc R U . . .
N4 N 0.9260(4) -0.0356(3) 0.3900(2) 0.0239(9) Uani 1 1 d . . . . .
H4C H 0.8753 -0.0349 0.4404 0.029 Uiso 1 1 calc R U . . .
H4D H 0.9928 -0.0251 0.3933 0.029 Uiso 1 1 calc R U . . .
N5 N 0.7156(4) 0.2039(3) 0.5266(2) 0.0221(8) Uani 1 1 d . . . . .
H5C H 0.7431 0.1309 0.5571 0.027 Uiso 1 1 calc R U . . .
H5D H 0.7830 0.2102 0.4880 0.027 Uiso 1 1 calc R U . . .
C5 C 0.6614(4) 0.2990(4) 0.5762(3) 0.0249(10) Uani 1 1 d . . . . .
H5A H 0.5825 0.2969 0.6134 0.030 Uiso 1 1 calc R U . . .
H5B H 0.6387 0.3776 0.5414 0.030 Uiso 1 1 calc R U . . .
C6 C 0.7454(4) 0.2930(4) 0.6253(3) 0.0213(10) Uani 1 1 d . . . . .
H6A H 0.6955 0.3560 0.6618 0.026 Uiso 1 1 calc R U . . .
H6B H 0.7694 0.2137 0.6593 0.026 Uiso 1 1 calc R U . . .
N6 N 0.8614(3) 0.3090(3) 0.5794(2) 0.0209(8) Uani 1 1 d . . . . .
H6C H 0.8460 0.3887 0.5719 0.025 Uiso 1 1 calc R U . . .
H6D H 0.8863 0.2842 0.5303 0.025 Uiso 1 1 calc R U . . .
N7 N 0.5411(4) 0.3716(4) 0.3901(2) 0.0235(9) Uani 1 1 d . . . . .
H7C H 0.5370 0.3538 0.3447 0.028 Uiso 1 1 calc R U . . .
H7D H 0.4635 0.4272 0.4110 0.028 Uiso 1 1 calc R U . . .
C7 C 0.6334(5) 0.4274(4) 0.3675(3) 0.0218(10) Uani 1 1 d . . . . .
H7A H 0.7171 0.3625 0.3723 0.026 Uiso 1 1 calc R U . . .
H7B H 0.6080 0.4831 0.4069 0.026 Uiso 1 1 calc R U . . .
C8 C 0.6469(5) 0.4975(4) 0.2828(3) 0.0224(10) Uani 1 1 d . . . . .
H8A H 0.5636 0.5632 0.2780 0.027 Uiso 1 1 calc R U . . .
H8B H 0.7052 0.5354 0.2759 0.027 Uiso 1 1 calc R U . . .
N8 N 0.6936(4) 0.4235(4) 0.2182(2) 0.0240(9) Uani 1 1 d . . . . .
H8C H 0.6403 0.3881 0.2254 0.029 Uiso 1 1 calc R U . . .
H8D H 0.7701 0.3634 0.2230 0.029 Uiso 1 1 calc R U . . .
N9 N 0.8505(3) 0.3726(3) 0.0384(2) 0.0188(8) Uani 1 1 d . . . . .
H9C H 0.8545 0.3993 -0.0148 0.023 Uiso 1 1 calc R U . . .
H9D H 0.9259 0.3570 0.0470 0.023 Uiso 1 1 calc R U . . .
C9 C 0.8377(4) 0.2575(4) 0.0553(2) 0.0174(9) Uani 1 1 d . . . . .
H9A H 0.8490 0.2184 0.1100 0.021 Uiso 1 1 calc R U . . .
H9B H 0.9036 0.2024 0.0164 0.021 Uiso 1 1 calc R U . . .
C10 C 0.7095(4) 0.2797(4) 0.0491(3) 0.0194(9) Uani 1 1 d . . . . .
H10A H 0.6442 0.3269 0.0923 0.023 Uiso 1 1 calc R U . . .
H10B H 0.6943 0.3279 -0.0031 0.023 Uiso 1 1 calc R U . . .
N10 N 0.6990(4) 0.1643(3) 0.0561(2) 0.0232(8) Uani 1 1 d . . . . .
H10C H 0.6179 0.1785 0.0833 0.028 Uiso 1 1 calc R U . . .
H10D H 0.7477 0.1117 0.0903 0.028 Uiso 1 1 calc R U . . .
N11 N 0.7957(4) 0.6332(4) 0.0754(2) 0.0303(10) Uani 1 1 d . . . . .
H11C H 0.8801 0.5886 0.0600 0.036 Uiso 1 1 calc R U . . .
H11D H 0.7721 0.6826 0.0306 0.036 Uiso 1 1 calc R U . . .
C11 C 0.7807(5) 0.7125(4) 0.1289(3) 0.0231(10) Uani 1 1 d . . . . .
H11A H 0.8397 0.6655 0.1645 0.028 Uiso 1 1 calc R U . . .
H11B H 0.6940 0.7383 0.1634 0.028 Uiso 1 1 calc R U . . .
C12 C 0.8039(4) 0.8257(4) 0.0872(3) 0.0194(9) Uani 1 1 d . . . . .
H12A H 0.7987 0.8687 0.1288 0.023 Uiso 1 1 calc R U . . .
H12B H 0.8909 0.7999 0.0530 0.023 Uiso 1 1 calc R U . . .
N12 N 0.7153(4) 0.9124(3) 0.0363(2) 0.0216(8) Uani 1 1 d . . . . .
H12C H 0.6369 0.9383 0.0696 0.026 Uiso 1 1 calc R U . . .
H12D H 0.7153 0.8690 0.0023 0.026 Uiso 1 1 calc R U . . .
N13 N 0.5364(4) 0.5908(4) 0.0751(2) 0.0252(9) Uani 1 1 d . . . . .
H13C H 0.5395 0.6443 0.0297 0.030 Uiso 1 1 calc R U . . .
H13D H 0.5240 0.5314 0.0631 0.030 Uiso 1 1 calc R U . . .
C13 C 0.4252(4) 0.6538(4) 0.1361(3) 0.0206(10) Uani 1 1 d . . . . .
H13A H 0.4189 0.5970 0.1859 0.025 Uiso 1 1 calc R U . . .
H13B H 0.3482 0.6817 0.1165 0.025 Uiso 1 1 calc R U . . .
C14 C 0.4325(4) 0.7604(4) 0.1544(3) 0.0191(9) Uani 1 1 d . . . . .
H14A H 0.3669 0.7894 0.2034 0.023 Uiso 1 1 calc R U . . .
H14B H 0.5157 0.7344 0.1656 0.023 Uiso 1 1 calc R U . . .
N14 N 0.4150(3) 0.8619(3) 0.0874(2) 0.0195(8) Uani 1 1 d . . . . .
H14C H 0.4863 0.8378 0.0474 0.023 Uiso 1 1 calc R U . . .
H14D H 0.4134 0.9244 0.1054 0.023 Uiso 1 1 calc R U . . .
N15 N 0.0977(4) 0.9838(3) 0.1224(2) 0.0220(8) Uani 1 1 d . . . . .
H15C H 0.1213 0.9693 0.1690 0.026 Uiso 1 1 calc R U . . .
H15D H 0.0571 1.0655 0.1120 0.026 Uiso 1 1 calc R U . . .
C15 C 0.0005(4) 0.9365(4) 0.1412(3) 0.0206(10) Uani 1 1 d . . . . .
H15A H -0.0333 0.9557 0.0933 0.025 Uiso 1 1 calc R U . . .
H15B H -0.0700 0.9773 0.1851 0.025 Uiso 1 1 calc R U . . .
C16 C 0.0514(4) 0.8027(4) 0.1660(2) 0.0205(10) Uani 1 1 d . . . . .
H16A H -0.0149 0.7747 0.1726 0.025 Uiso 1 1 calc R U . . .
H16B H 0.1232 0.7626 0.1225 0.025 Uiso 1 1 calc R U . . .
N16 N 0.0940(4) 0.7647(4) 0.2411(2) 0.0215(8) Uani 1 1 d . . . . .
H16C H 0.1528 0.7946 0.2314 0.026 Uiso 1 1 calc R U . . .
H16D H 0.1378 0.6832 0.2427 0.026 Uiso 1 1 calc R U . . .

loop_
_atom_site_aniso_label
_atom_site_aniso_U_11
_atom_site_aniso_U_22
_atom_site_aniso_U_33
_atom_site_aniso_U_23
_atom_site_aniso_U_13
_atom_site_aniso_U_12
Sn1 0.01889(18) 0.0440(2) 0.02745(18) -0.00102(15) -0.01265(14) -0.00992(16)
Sn2 0.01670(18) 0.0615(3) 0.02930(19) -0.02550(18) 0.00463(14) -0.01476(18)
Sn3 0.0427(2) 0.01938(18) 0.02750(18) -0.01182(14) -0.00067(15) -0.01112(16)
Sn4 0.0763(3) 0.01655(18) 0.0390(2) 0.00629(15) -0.0374(2) -0.01643(19)
Sn5 0.02023(17) 0.03111(19) 0.01363(15) -0.00784(13) -0.00209(12) -0.00919(14)
Sn6 0.02815(19) 0.02108(17) 0.03100(18) -0.00496(14) -0.00780(14) -0.01540(15)
Sn7 0.02881(18) 0.02208(18) 0.01468(15) -0.00247(12) -0.00910(13) -0.00713(14)
Sn8 0.02316(18) 0.0369(2) 0.03254(19) -0.01196(15) -0.00411(14) -0.01898(16)
Sn9 0.01831(17) 0.02388(18) 0.02544(17) -0.00792(13) -0.00729(13) -0.00070(14)
Li1 0.019(4) 0.025(4) 0.025(4) -0.001(3) -0.005(3) -0.008(3)
Li2 0.016(4) 0.024(4) 0.019(4) -0.003(3) -0.003(3) -0.008(3)
Li3 0.024(4) 0.021(4) 0.025(4) -0.008(3) -0.009(3) -0.008(3)
Li4 0.017(4) 0.019(4) 0.023(4) -0.004(3) -0.005(3) -0.007(3)
N1 0.018(2) 0.032(2) 0.028(2) -0.0093(18) -0.0045(16) -0.0098(18)
C1 0.023(3) 0.032(3) 0.023(2) -0.010(2) -0.0005(19) -0.014(2)
C2 0.020(2) 0.027(3) 0.033(3) -0.012(2) -0.005(2) -0.012(2)
N2 0.020(2) 0.024(2) 0.0220(19) -0.0056(16) -0.0008(16) -0.0120(18)
N3 0.0145(19) 0.023(2) 0.024(2) -0.0042(16) -0.0055(15) -0.0072(17)
C3 0.019(2) 0.021(2) 0.021(2) -0.0082(19) -0.0043(18) -0.005(2)
C4 0.023(2) 0.020(2) 0.022(2) -0.0074(19) 0.0000(19) -0.010(2)
N4 0.015(2) 0.027(2) 0.030(2) -0.0081(17) -0.0043(16) -0.0075(18)
N5 0.024(2) 0.023(2) 0.025(2) -0.0058(16) -0.0069(16) -0.0114(18)
C5 0.018(2) 0.031(3) 0.025(2) -0.007(2) -0.0061(19) -0.007(2)
C6 0.022(2) 0.026(3) 0.016(2) -0.0034(18) -0.0038(18) -0.011(2)
N6 0.020(2) 0.025(2) 0.0227(19) -0.0062(16) -0.0046(16) -0.0120(18)
N7 0.027(2) 0.027(2) 0.0195(19) -0.0033(16) -0.0052(16) -0.0131(19)
C7 0.029(3) 0.022(2) 0.020(2) -0.0032(19) -0.0075(19) -0.013(2)
C8 0.031(3) 0.019(2) 0.020(2) -0.0017(18) -0.0060(19) -0.012(2)
N8 0.026(2) 0.026(2) 0.0192(19) -0.0031(16) -0.0032(16) -0.0121(18)
N9 0.020(2) 0.020(2) 0.0187(18) -0.0056(15) -0.0024(15) -0.0097(17)
C9 0.020(2) 0.018(2) 0.015(2) -0.0043(17) -0.0033(17) -0.0082(19)
C10 0.022(2) 0.018(2) 0.020(2) -0.0047(18) -0.0043(18) -0.008(2)
N10 0.021(2) 0.025(2) 0.028(2) -0.0074(17) -0.0024(16) -0.0133(18)
N11 0.042(3) 0.019(2) 0.031(2) -0.0060(18) -0.0029(19) -0.016(2)
C11 0.027(3) 0.021(2) 0.023(2) 0.0003(19) -0.008(2) -0.013(2)
C12 0.017(2) 0.017(2) 0.027(2) -0.0054(18) -0.0083(19) -0.0061(19)
N12 0.024(2) 0.023(2) 0.024(2) -0.0021(16) -0.0090(16) -0.0135(18)
N13 0.022(2) 0.021(2) 0.028(2) -0.0068(17) -0.0085(17) -0.0025(18)
C13 0.020(2) 0.020(2) 0.021(2) -0.0025(19) -0.0040(18) -0.009(2)
C14 0.016(2) 0.021(2) 0.019(2) -0.0011(18) -0.0059(17) -0.0060(19)
N14 0.021(2) 0.0155(19) 0.0220(19) -0.0057(15) -0.0036(15) -0.0062(16)
N15 0.021(2) 0.021(2) 0.026(2) -0.0051(16) -0.0060(16) -0.0085(17)
C15 0.019(2) 0.024(2) 0.021(2) -0.0059(19) -0.0042(18) -0.010(2)
C16 0.021(2) 0.025(3) 0.019(2) -0.0059(19) -0.0074(18) -0.010(2)
N16 0.025(2) 0.024(2) 0.0176(19) -0.0015(16) -0.0067(16) -0.0116(18)

loop_
_atom_type_symbol
_atom_type_description
_atom_type_scat_dispersion_real
_atom_type_scat_dispersion_imag
_atom_type_scat_source
C C 0.0033 0.0016 'International Tables Vol C Tables 4.2.6.8 and 6.1.1.4'
H H 0.0000 0.0000 'International Tables Vol C Tables 4.2.6.8 and 6.1.1.4'
Li Li -0.0003 0.0001 'International Tables Vol C Tables 4.2.6.8 and 6.1.1.4'
N N 0.0061 0.0033 'International Tables Vol C Tables 4.2.6.8 and 6.1.1.4'
Fe Fe 0.3463 0.8444 'International Tables Vol C Tables 4.2.6.8 and 6.1.1.4'
Sn Sn -0.6537 1.4246 'International Tables Vol C Tables 4.2.6.8 and 6.1.1.4'

loop_
_geom_angle_atom_site_label_1
_geom_angle_atom_site_label_2
_geom_angle_atom_site_label_3
_geom_angle
_geom_angle_site_symmetry_1
_geom_angle_site_symmetry_3
_geom_angle_publ_flag
Fe Sn1 Sn5 51.1(2) . . ?
Fe Sn1 Sn2 54.0(2) . . ?
Sn5 Sn1 Sn2 104.209(13) . . ?
Fe Sn1 Sn4 54.1(2) . . ?
Sn5 Sn1 Sn4 60.196(13) . . ?
Sn2 Sn1 Sn4 85.750(14) . . ?
Fe Sn1 Sn6 51.6(2) . . ?
Sn5 Sn1 Sn6 67.169(12) . . ?
Sn2 Sn1 Sn6 59.612(12) . . ?
Sn4 Sn1 Sn6 104.898(13) . . ?
Fe Sn1 Sn3 33.2(2) . . ?
Sn5 Sn1 Sn3 77.209(10) . . ?
Sn2 Sn1 Sn3 42.884(10) . . ?
Sn4 Sn1 Sn3 43.107(9) . . ?
Sn6 Sn1 Sn3 77.231(10) . . ?
Fe Sn2 Sn1 56.37(19) . . ?
Fe Sn2 Sn6 52.7(2) . . ?
Sn1 Sn2 Sn6 61.043(12) . . ?
Fe Sn2 Sn3 55.2(2) . . ?
Sn1 Sn2 Sn3 94.432(14) . . ?
Sn6 Sn2 Sn3 105.058(14) . . ?
Fe Sn2 Sn7 52.13(19) . . ?
Sn1 Sn2 Sn7 105.843(13) . . ?
Sn6 Sn2 Sn7 62.480(11) . . ?
Sn3 Sn2 Sn7 59.645(12) . . ?
Fe Sn2 Sn4 38.0(2) . . ?
Sn1 Sn2 Sn4 47.203(10) . . ?
Sn6 Sn2 Sn4 83.737(12) . . ?
Sn3 Sn2 Sn4 47.469(10) . . ?
Sn7 Sn2 Sn4 83.477(12) . . ?
Fe Sn3 Sn8 52.4(2) . . ?
Fe Sn3 Sn7 52.3(2) . . ?
Sn8 Sn3 Sn7 68.513(12) . . ?
Fe Sn3 Sn2 54.2(2) . . ?
Sn8 Sn3 Sn2 105.828(13) . . ?
Sn7 Sn3 Sn2 60.634(12) . . ?
Fe Sn3 Sn4 54.2(2) . . ?
Sn8 Sn3 Sn4 60.592(13) . . ?
Sn7 Sn3 Sn4 105.735(13) . . ?
Sn2 Sn3 Sn4 85.291(14) . . ?
Fe Sn3 Sn1 33.8(2) . . ?
Sn8 Sn3 Sn1 78.607(10) . . ?
Sn7 Sn3 Sn1 78.474(11) . . ?
Sn2 Sn3 Sn1 42.684(9) . . ?
Sn4 Sn3 Sn1 42.845(10) . . ?
Fe Sn4 Sn5 51.3(2) . . ?
Fe Sn4 Sn1 56.20(19) . . ?
Sn5 Sn4 Sn1 59.437(12) . . ?
Fe Sn4 Sn3 55.04(19) . . ?
Sn5 Sn4 Sn3 103.937(14) . . ?
Sn1 Sn4 Sn3 94.049(15) . . ?
Fe Sn4 Sn8 52.0(2) . . ?
Sn5 Sn4 Sn8 63.297(12) . . ?
Sn1 Sn4 Sn8 105.716(14) . . ?
Sn3 Sn4 Sn8 58.996(12) . . ?
Fe Sn4 Sn2 37.9(2) . . ?
Sn5 Sn4 Sn2 81.901(12) . . ?
Sn1 Sn4 Sn2 47.047(10) . . ?
Sn3 Sn4 Sn2 47.240(10) . . ?
Sn8 Sn4 Sn2 82.947(12) . . ?
Fe Sn5 Sn1 57.8(2) . . ?
Fe Sn5 Sn4 55.8(2) . . ?
Sn1 Sn5 Sn4 60.367(14) . . ?
Fe Sn5 Sn9 62.7(2) . . ?
Sn1 Sn5 Sn9 109.661(14) . . ?
Sn4 Sn5 Sn9 110.354(13) . . ?
Fe Sn5 Sn8 50.8(2) . . ?
Sn1 Sn5 Sn8 103.048(13) . . ?
Sn4 Sn5 Sn8 58.741(11) . . ?
Sn9 Sn5 Sn8 58.560(11) . . ?
Fe Sn5 Sn6 48.5(2) . . ?
Sn1 Sn5 Sn6 57.445(11) . . ?
Sn4 Sn5 Sn6 98.402(14) . . ?
Sn9 Sn5 Sn6 56.096(11) . . ?
Sn8 Sn5 Sn6 90.710(11) . . ?
Fe Sn6 Sn9 62.3(2) . . ?
Fe Sn6 Sn2 55.1(2) . . ?
Sn9 Sn6 Sn2 109.540(13) . . ?
Fe Sn6 Sn1 56.2(2) . . ?
Sn9 Sn6 Sn1 108.095(14) . . ?
Sn2 Sn6 Sn1 59.345(12) . . ?
Fe Sn6 Sn7 51.2(2) . . ?
Sn9 Sn6 Sn7 57.906(11) . . ?
Sn2 Sn6 Sn7 59.239(11) . . ?
Sn1 Sn6 Sn7 102.263(13) . . ?
Fe Sn6 Sn5 47.0(2) . . ?
Sn9 Sn6 Sn5 56.472(10) . . ?
Sn2 Sn6 Sn5 95.955(13) . . ?
Sn1 Sn6 Sn5 55.387(11) . . ?
Sn7 Sn6 Sn5 89.905(11) . . ?
Fe Sn7 Sn9 62.8(2) . . ?
Fe Sn7 Sn3 55.9(2) . . ?
Sn9 Sn7 Sn3 108.017(14) . . ?
Fe Sn7 Sn2 54.6(2) . . ?
Sn9 Sn7 Sn2 109.421(12) . . ?
Sn3 Sn7 Sn2 59.721(13) . . ?
Fe Sn7 Sn6 51.4(2) . . ?
Sn9 Sn7 Sn6 58.728(11) . . ?
Sn3 Sn7 Sn6 102.031(13) . . ?
Sn2 Sn7 Sn6 58.281(11) . . ?
Fe Sn7 Sn8 47.5(2) . . ?
Sn9 Sn7 Sn8 56.517(11) . . ?
Sn3 Sn7 Sn8 55.324(11) . . ?
Sn2 Sn7 Sn8 96.276(13) . . ?
Sn6 Sn7 Sn8 90.565(11) . . ?
Fe Sn8 Sn3 56.5(2) . . ?
Fe Sn8 Sn9 62.1(2) . . ?
Sn3 Sn8 Sn9 107.460(14) . . ?
Fe Sn8 Sn4 55.1(2) . . ?
Sn3 Sn8 Sn4 60.412(13) . . ?
Sn9 Sn8 Sn4 109.358(13) . . ?
Fe Sn8 Sn5 49.6(2) . . ?
Sn3 Sn8 Sn5 101.114(13) . . ?
Sn9 Sn8 Sn5 58.204(10) . . ?
Sn4 Sn8 Sn5 57.961(11) . . ?
Fe Sn8 Sn7 47.8(2) . . ?
Sn3 Sn8 Sn7 56.164(11) . . ?
Sn9 Sn8 Sn7 55.079(10) . . ?
Sn4 Sn8 Sn7 97.295(14) . . ?
Sn5 Sn8 Sn7 88.819(11) . . ?
Fe Sn9 Sn7 50.65(17) . . ?
Fe Sn9 Sn6 50.51(18) . . ?
Sn7 Sn9 Sn6 63.366(11) . . ?
Fe Sn9 Sn5 49.09(17) . . ?
Sn7 Sn9 Sn5 99.732(13) . . ?
Sn6 Sn9 Sn5 67.433(11) . . ?
Fe Sn9 Sn8 49.88(18) . . ?
Sn7 Sn9 Sn8 68.405(12) . . ?
Sn6 Sn9 Sn8 100.393(13) . . ?
Sn5 Sn9 Sn8 63.236(11) . . ?
Sn5 Fe Sn8 79.6(3) . . ?
Sn5 Fe Sn7 134.7(4) . . ?
Sn8 Fe Sn7 84.8(3) . . ?
Sn5 Fe Sn6 84.5(3) . . ?
Sn8 Fe Sn6 135.1(4) . . ?
Sn7 Fe Sn6 77.4(3) . . ?
Sn5 Fe Sn2 138.8(4) . . ?
Sn8 Fe Sn2 140.2(4) . . ?
Sn7 Fe Sn2 73.2(2) . . ?
Sn6 Fe Sn2 72.3(2) . . ?
Sn5 Fe Sn4 72.9(2) . . ?
Sn8 Fe Sn4 73.0(3) . . ?
Sn7 Fe Sn4 140.9(4) . . ?
Sn6 Fe Sn4 140.2(4) . . ?
Sn2 Fe Sn4 104.1(3) . . ?
Sn5 Fe Sn3 138.5(4) . . ?
Sn8 Fe Sn3 71.2(2) . . ?
Sn7 Fe Sn3 71.8(2) . . ?
Sn6 Fe Sn3 137.0(4) . . ?
Sn2 Fe Sn3 70.6(2) . . ?
Sn4 Fe Sn3 70.8(2) . . ?
Sn5 Fe Sn1 71.1(2) . . ?
Sn8 Fe Sn1 137.7(4) . . ?
Sn7 Fe Sn1 137.4(4) . . ?
Sn6 Fe Sn1 72.2(2) . . ?
Sn2 Fe Sn1 69.6(2) . . ?
Sn4 Fe Sn1 69.7(2) . . ?
Sn3 Fe Sn1 113.1(3) . . ?
Sn5 Fe Sn9 68.2(2) . . ?
Sn8 Fe Sn9 68.0(2) . . ?
Sn7 Fe Sn9 66.5(2) . . ?
Sn6 Fe Sn9 67.1(2) . . ?
Sn2 Fe Sn9 127.4(3) . . ?
Sn4 Fe Sn9 128.5(4) . . ?
Sn3 Fe Sn9 123.0(3) . . ?
Sn1 Fe Sn9 123.9(3) . . ?
N1 Li1 N6 105.6(4) . 1_455 ?
N1 Li1 N16 112.5(4) . 2_566 ?
N6 Li1 N16 102.1(4) 1_455 2_566 ?
N1 Li1 N4 114.7(4) . 2_656 ?
N6 Li1 N4 103.0(4) 1_455 2_656 ?
N16 Li1 N4 116.9(4) 2_566 2_656 ?
N2 Li2 N3 102.8(4) . . ?
N2 Li2 N7 110.4(4) . . ?
N3 Li2 N7 104.7(3) . . ?
N2 Li2 N5 115.2(4) . . ?
N3 Li2 N5 114.5(4) . . ?
N7 Li2 N5 108.7(4) . . ?
N9 Li3 N11 102.2(4) . . ?
N9 Li3 N8 101.2(4) . . ?
N11 Li3 N8 117.1(4) . . ?
N9 Li3 N13 115.9(3) . . ?
N11 Li3 N13 112.7(4) . . ?
N8 Li3 N13 107.5(4) . . ?
N10 Li4 N15 124.3(4) 2_665 . ?
N10 Li4 N14 110.8(4) 2_665 . ?
N15 Li4 N14 108.4(3) . . ?
N10 Li4 N12 100.0(3) 2_665 2_675 ?
N15 Li4 N12 110.0(4) . 2_675 ?
N14 Li4 N12 100.7(3) . 2_675 ?
C1 N1 Li1 122.1(4) . . ?
C1 N1 H1C 106.8 . . ?
Li1 N1 H1C 106.8 . . ?
C1 N1 H1D 106.8 . . ?
Li1 N1 H1D 106.8 . . ?
H1C N1 H1D 106.6 . . ?
N1 C1 C2 114.6(4) . . ?
N1 C1 H1A 108.6 . . ?
C2 C1 H1A 108.6 . . ?
N1 C1 H1B 108.6 . . ?
C2 C1 H1B 108.6 . . ?
H1A C1 H1B 107.6 . . ?
N2 C2 C1 115.5(4) . . ?
N2 C2 H2A 108.4 . . ?
C1 C2 H2A 108.4 . . ?
N2 C2 H2B 108.4 . . ?
C1 C2 H2B 108.4 . . ?
H2A C2 H2B 107.5 . . ?
C2 N2 Li2 124.5(4) . . ?
C2 N2 H2C 106.2 . . ?
Li2 N2 H2C 106.2 . . ?
C2 N2 H2D 106.2 . . ?
Li2 N2 H2D 106.2 . . ?
H2C N2 H2D 106.4 . . ?
C3 N3 Li2 122.0(3) . . ?
C3 N3 H3C 106.8 . . ?
Li2 N3 H3C 106.8 . . ?
C3 N3 H3D 106.8 . . ?
Li2 N3 H3D 106.8 . . ?
H3C N3 H3D 106.7 . . ?
N3 C3 C4 111.6(3) . . ?
N3 C3 H3A 109.3 . . ?
C4 C3 H3A 109.3 . . ?
N3 C3 H3B 109.3 . . ?
C4 C3 H3B 109.3 . . ?
H3A C3 H3B 108.0 . . ?
N4 C4 C3 111.2(4) . . ?
N4 C4 H4A 109.4 . . ?
C3 C4 H4A 109.4 . . ?
N4 C4 H4B 109.4 . . ?
C3 C4 H4B 109.4 . . ?
H4A C4 H4B 108.0 . . ?
C4 N4 Li1 121.4(3) . 2_656 ?
C4 N4 H4C 107.0 . . ?
Li1 N4 H4C 107.0 2_656 . ?
C4 N4 H4D 107.0 . . ?
Li1 N4 H4D 107.0 2_656 . ?
H4C N4 H4D 106.7 . . ?
C5 N5 Li2 110.2(3) . . ?
C5 N5 H5C 109.6 . . ?
Li2 N5 H5C 109.6 . . ?
C5 N5 H5D 109.6 . . ?
Li2 N5 H5D 109.6 . . ?
H5C N5 H5D 108.1 . . ?
N5 C5 C6 115.2(4) . . ?
N5 C5 H5A 108.5 . . ?
C6 C5 H5A 108.5 . . ?
N5 C5 H5B 108.5 . . ?
C6 C5 H5B 108.5 . . ?
H5A C5 H5B 107.5 . . ?
N6 C6 C5 116.1(4) . . ?
N6 C6 H6A 108.3 . . ?
C5 C6 H6A 108.3 . . ?
N6 C6 H6B 108.3 . . ?
C5 C6 H6B 108.3 . . ?
H6A C6 H6B 107.4 . . ?
C6 N6 Li1 110.2(3) . 1_655 ?
C6 N6 H6C 109.6 . . ?
Li1 N6 H6C 109.6 1_655 . ?
C6 N6 H6D 109.6 . . ?
Li1 N6 H6D 109.6 1_655 . ?
H6C N6 H6D 108.1 . . ?
C7 N7 Li2 115.0(3) . . ?
C7 N7 H7C 108.5 . . ?
Li2 N7 H7C 108.5 . . ?
C7 N7 H7D 108.5 . . ?
Li2 N7 H7D 108.5 . . ?
H7C N7 H7D 107.5 . . ?
N7 C7 C8 115.6(4) . . ?
N7 C7 H7A 108.4 . . ?
C8 C7 H7A 108.4 . . ?
N7 C7 H7B 108.4 . . ?
C8 C7 H7B 108.4 . . ?
H7A C7 H7B 107.4 . . ?
N8 C8 C7 114.2(4) . . ?
N8 C8 H8A 108.7 . . ?
C7 C8 H8A 108.7 . . ?
N8 C8 H8B 108.7 . . ?
C7 C8 H8B 108.7 . . ?
H8A C8 H8B 107.6 . . ?
C8 N8 Li3 116.3(3) . . ?
C8 N8 H8C 108.2 . . ?
Li3 N8 H8C 108.2 . . ?
C8 N8 H8D 108.2 . . ?
Li3 N8 H8D 108.2 . . ?
H8C N8 H8D 107.4 . . ?
C9 N9 Li3 118.3(3) . . ?
C9 N9 H9C 107.7 . . ?
Li3 N9 H9C 107.7 . . ?
C9 N9 H9D 107.7 . . ?
Li3 N9 H9D 107.7 . . ?
H9C N9 H9D 107.1 . . ?
N9 C9 C10 109.9(4) . . ?
N9 C9 H9A 109.7 . . ?
C10 C9 H9A 109.7 . . ?
N9 C9 H9B 109.7 . . ?
C10 C9 H9B 109.7 . . ?
H9A C9 H9B 108.2 . . ?
N10 C10 C9 111.2(4) . . ?
N10 C10 H10A 109.4 . . ?
C9 C10 H10A 109.4 . . ?
N10 C10 H10B 109.4 . . ?
C9 C10 H10B 109.4 . . ?
H10A C10 H10B 108.0 . . ?
C10 N10 Li4 129.0(4) . 2_665 ?
C10 N10 H10C 105.0 . . ?
Li4 N10 H10C 105.0 2_665 . ?
C10 N10 H10D 105.0 . . ?
Li4 N10 H10D 105.0 2_665 . ?
H10C N10 H10D 105.9 . . ?
C11 N11 Li3 126.4(4) . . ?
C11 N11 H11C 105.7 . . ?
Li3 N11 H11C 105.7 . . ?
C11 N11 H11D 105.7 . . ?
Li3 N11 H11D 105.7 . . ?
H11C N11 H11D 106.2 . . ?
N11 C11 C12 115.3(4) . . ?
N11 C11 H11A 108.4 . . ?
C12 C11 H11A 108.4 . . ?
N11 C11 H11B 108.4 . . ?
C12 C11 H11B 108.4 . . ?
H11A C11 H11B 107.5 . . ?
N12 C12 C11 115.4(3) . . ?
N12 C12 H12A 108.4 . . ?
C11 C12 H12A 108.4 . . ?
N12 C12 H12B 108.4 . . ?
C11 C12 H12B 108.4 . . ?
H12A C12 H12B 107.5 . . ?
C12 N12 Li4 122.4(3) . 2_675 ?
C12 N12 H12C 106.7 . . ?
Li4 N12 H12C 106.7 2_675 . ?
C12 N12 H12D 106.7 . . ?
Li4 N12 H12D 106.7 2_675 . ?
H12C N12 H12D 106.6 . . ?
C13 N13 Li3 118.3(3) . . ?
C13 N13 H13C 107.7 . . ?
Li3 N13 H13C 107.7 . . ?
C13 N13 H13D 107.7 . . ?
Li3 N13 H13D 107.7 . . ?
H13C N13 H13D 107.1 . . ?
N13 C13 C14 111.4(4) . . ?
N13 C13 H13A 109.3 . . ?
C14 C13 H13A 109.3 . . ?
N13 C13 H13B 109.3 . . ?
C14 C13 H13B 109.3 . . ?
H13A C13 H13B 108.0 . . ?
N14 C14 C13 112.7(3) . . ?
N14 C14 H14A 109.1 . . ?
C13 C14 H14A 109.1 . . ?
N14 C14 H14B 109.1 . . ?
C13 C14 H14B 109.1 . . ?
H14A C14 H14B 107.8 . . ?
C14 N14 Li4 123.2(3) . . ?
C14 N14 H14C 106.5 . . ?
Li4 N14 H14C 106.5 . . ?
C14 N14 H14D 106.5 . . ?
Li4 N14 H14D 106.5 . . ?
H14C N14 H14D 106.5 . . ?
C15 N15 Li4 125.8(3) . . ?
C15 N15 H15C 105.9 . . ?
Li4 N15 H15C 105.9 . . ?
C15 N15 H15D 105.9 . . ?
Li4 N15 H15D 105.9 . . ?
H15C N15 H15D 106.2 . . ?
N15 C15 C16 112.2(4) . . ?
N15 C15 H15A 109.2 . . ?
C16 C15 H15A 109.2 . . ?
N15 C15 H15B 109.2 . . ?
C16 C15 H15B 109.2 . . ?
H15A C15 H15B 107.9 . . ?
N16 C16 C15 113.9(4) . . ?
N16 C16 H16A 108.8 . . ?
C15 C16 H16A 108.8 . . ?
N16 C16 H16B 108.8 . . ?
C15 C16 H16B 108.8 . . ?
H16A C16 H16B 107.7 . . ?
C16 N16 Li1 132.0(4) . 2_566 ?
C16 N16 H16C 104.2 . . ?
Li1 N16 H16C 104.2 2_566 . ?
C16 N16 H16D 104.2 . . ?
Li1 N16 H16D 104.2 2_566 . ?
H16C N16 H16D 105.5 . . ?

loop_
_geom_bond_atom_site_label_1
_geom_bond_atom_site_label_2
_geom_bond_distance
_geom_bond_site_symmetry_2
_geom_bond_publ_flag
Sn1 Fe 2.626(9) . ?
Sn1 Sn5 2.9362(5) . ?
Sn1 Sn2 2.9564(5) . ?
Sn1 Sn4 2.9639(5) . ?
Sn1 Sn6 3.0071(5) . ?
Sn1 Sn3 4.3478(5) . ?
Sn2 Fe 2.551(9) . ?
Sn2 Sn6 2.9646(5) . ?
Sn2 Sn3 2.9676(5) . ?
Sn2 Sn7 2.9948(5) . ?
Sn2 Sn4 4.0283(6) . ?
Sn3 Fe 2.585(9) . ?
Sn3 Sn8 2.9358(5) . ?
Sn3 Sn7 2.9653(5) . ?
Sn3 Sn4 2.9785(5) . ?
Sn4 Fe 2.559(9) . ?
Sn4 Sn5 2.9589(5) . ?
Sn4 Sn8 2.9838(5) . ?
Sn5 Fe 2.416(9) . ?
Sn5 Sn9 2.9683(4) . ?
Sn5 Sn8 3.1183(4) . ?
Sn5 Sn6 3.2881(5) . ?
Sn6 Fe 2.475(9) . ?
Sn6 Sn9 2.9553(5) . ?
Sn6 Sn7 3.0908(4) . ?
Sn7 Fe 2.469(9) . ?
Sn7 Sn9 2.9293(5) . ?
Sn7 Sn8 3.3218(5) . ?
Sn8 Fe 2.458(9) . ?
Sn8 Sn9 2.9797(5) . ?
Sn9 Fe 2.841(9) . ?
Li1 N1 2.048(9) . ?
Li1 N6 2.074(8) 1_455 ?
Li1 N16 2.077(8) 2_566 ?
Li1 N4 2.094(9) 2_656 ?
Li2 N2 2.062(8) . ?
Li2 N3 2.064(8) . ?
Li2 N7 2.084(8) . ?
Li2 N5 2.084(8) . ?
Li3 N9 2.068(8) . ?
Li3 N11 2.070(9) . ?
Li3 N8 2.075(9) . ?
Li3 N13 2.090(8) . ?
Li4 N10 2.062(8) 2_665 ?
Li4 N15 2.075(8) . ?
Li4 N14 2.085(8) . ?
Li4 N12 2.087(8) 2_675 ?
N1 C1 1.478(5) . ?
N1 H1C 0.9100 . ?
N1 H1D 0.9100 . ?
C1 C2 1.530(6) . ?
C1 H1A 0.9900 . ?
C1 H1B 0.9900 . ?
C2 N2 1.448(6) . ?
C2 H2A 0.9900 . ?
C2 H2B 0.9900 . ?
N2 H2C 0.9100 . ?
N2 H2D 0.9100 . ?
N3 C3 1.475(6) . ?
N3 H3C 0.9100 . ?
N3 H3D 0.9100 . ?
C3 C4 1.508(6) . ?
C3 H3A 0.9900 . ?
C3 H3B 0.9900 . ?
C4 N4 1.485(6) . ?
C4 H4A 0.9900 . ?
C4 H4B 0.9900 . ?
N4 Li1 2.094(9) 2_656 ?
N4 H4C 0.9100 . ?
N4 H4D 0.9100 . ?
N5 C5 1.440(6) . ?
N5 H5C 0.9100 . ?
N5 H5D 0.9100 . ?
C5 C6 1.515(6) . ?
C5 H5A 0.9900 . ?
C5 H5B 0.9900 . ?
C6 N6 1.473(6) . ?
C6 H6A 0.9900 . ?
C6 H6B 0.9900 . ?
N6 Li1 2.074(8) 1_655 ?
N6 H6C 0.9100 . ?
N6 H6D 0.9100 . ?
N7 C7 1.493(6) . ?
N7 H7C 0.9100 . ?
N7 H7D 0.9100 . ?
C7 C8 1.535(6) . ?
C7 H7A 0.9900 . ?
C7 H7B 0.9900 . ?
C8 N8 1.461(5) . ?
C8 H8A 0.9900 . ?
C8 H8B 0.9900 . ?
N8 H8C 0.9100 . ?
N8 H8D 0.9100 . ?
N9 C9 1.470(5) . ?
N9 H9C 0.9100 . ?
N9 H9D 0.9100 . ?
C9 C10 1.503(6) . ?
C9 H9A 0.9900 . ?
C9 H9B 0.9900 . ?
C10 N10 1.483(6) . ?
C10 H10A 0.9900 . ?
C10 H10B 0.9900 . ?
N10 Li4 2.062(8) 2_665 ?
N10 H10C 0.9100 . ?
N10 H10D 0.9100 . ?
N11 C11 1.458(6) . ?
N11 H11C 0.9100 . ?
N11 H11D 0.9100 . ?
C11 C12 1.531(6) . ?
C11 H11A 0.9900 . ?
C11 H11B 0.9900 . ?
C12 N12 1.491(5) . ?
C12 H12A 0.9900 . ?
C12 H12B 0.9900 . ?
N12 Li4 2.087(8) 2_675 ?
N12 H12C 0.9100 . ?
N12 H12D 0.9100 . ?
N13 C13 1.470(6) . ?
N13 H13C 0.9100 . ?
N13 H13D 0.9100 . ?
C13 C14 1.501(6) . ?
C13 H13A 0.9900 . ?
C13 H13B 0.9900 . ?
C14 N14 1.491(5) . ?
C14 H14A 0.9900 . ?
C14 H14B 0.9900 . ?
N14 H14C 0.9100 . ?
N14 H14D 0.9100 . ?
N15 C15 1.477(6) . ?
N15 H15C 0.9100 . ?
N15 H15D 0.9100 . ?
C15 C16 1.498(6) . ?
C15 H15A 0.9900 . ?
C15 H15B 0.9900 . ?
C16 N16 1.470(5) . ?
C16 H16A 0.9900 . ?
C16 H16B 0.9900 . ?
N16 Li1 2.077(8) 2_566 ?
N16 H16C 0.9100 . ?
N16 H16D 0.9100 . ?
